data_2234975
loop_
_publ_author_name
'Feng, Xiu-Ling'
'Zhang, Yu-Ping'

_publ_section_title
;
 Tetrakis(ethyl
 pyridine-4-carboxylate-\k<i>N</i>)bis(thiocyanato-\k<i>N</i>)cobalt(II)
;
_journal_coeditor_code EZ2290
_journal_issue 6
_journal_name_full 'Acta Crystallographica Section E'
_journal_page_first m786
_journal_paper_doi 10.1107/S1600536812021988
_journal_volume 68
_journal_year 2012
_chemical_formula_iupac '[Co (N C S)2 (C8 H9 N O2)4]'
_chemical_formula_moiety 'C34 H36 Co N6 O8 S2'
_chemical_formula_sum 'C34 H36 Co N6 O8 S2'
_chemical_formula_weight 779.74
_chemical_name_systematic
;
Tetrakis(ethyl
pyridine-4-carboxylate-\k<i>N</i>)bis(thiocyanato-\k<i>N</i>)cobalt(II)
;
_space_group_IT_number 4
_symmetry_cell_setting monoclinic
_symmetry_space_group_name_Hall 'P 2yb'
_symmetry_space_group_name_H-M 'P 1 21 1'
_atom_sites_solution_hydrogens geom
_atom_sites_solution_primary direct
_atom_sites_solution_secondary difmap
_audit_creation_method SHELXL-97
_cell_angle_alpha 90.00
_cell_angle_beta 96.4300(10)
_cell_angle_gamma 90.00
_cell_formula_units_Z 2
_cell_length_a 11.2190(11)
_cell_length_b 14.3742(16)
_cell_length_c 12.0189(13)
_cell_measurement_reflns_used 2899
_cell_measurement_temperature 298(2)
_cell_measurement_theta_max 21.648
_cell_measurement_theta_min 2.312
_cell_volume 1926.0(4)
_computing_cell_refinement 'SAINT (Bruker, 2002)'
_computing_data_collection 'SMART (Bruker, 2002)'
_computing_data_reduction 'SAINT (Bruker, 2002)'
_computing_molecular_graphics 'SHELXTL (Sheldrick, 2008)'
_computing_publication_material 'SHELXTL (Sheldrick, 2008)'
_computing_structure_refinement 'SHELXL97 (Sheldrick, 2008)'
_computing_structure_solution 'SHELXS97 (Sheldrick, 2008)'
_diffrn_ambient_temperature 298(2)
_diffrn_measured_fraction_theta_full 0.997
_diffrn_measured_fraction_theta_max 0.997
_diffrn_measurement_device_type 'Bruker SMART 1000 CCD'
_diffrn_measurement_method 'phi and omega scans'
_diffrn_radiation_monochromator graphite
_diffrn_radiation_source 'fine-focus sealed tube'
_diffrn_radiation_type MoK\a
_diffrn_radiation_wavelength 0.71073
_diffrn_reflns_av_R_equivalents 0.0372
_diffrn_reflns_av_sigmaI/netI 0.0740
_diffrn_reflns_limit_h_max 13
_diffrn_reflns_limit_h_min -13
_diffrn_reflns_limit_k_max 16
_diffrn_reflns_limit_k_min -17
_diffrn_reflns_limit_l_max 13
_diffrn_reflns_limit_l_min -14
_diffrn_reflns_number 10061
_diffrn_reflns_theta_full 25.01
_diffrn_reflns_theta_max 25.01
_diffrn_reflns_theta_min 2.31
_exptl_absorpt_coefficient_mu 0.609
_exptl_absorpt_correction_T_max 0.8384
_exptl_absorpt_correction_T_min 0.7587
_exptl_absorpt_correction_type multi-scan
_exptl_absorpt_process_details '(SADABS; Bruker, 2002)'
_exptl_crystal_colour red
_exptl_crystal_density_diffrn 1.345
_exptl_crystal_density_method 'not measured'
_exptl_crystal_description block
_exptl_crystal_F_000 810
_exptl_crystal_size_max 0.48
_exptl_crystal_size_mid 0.40
_exptl_crystal_size_min 0.30
_refine_diff_density_max 0.365
_refine_diff_density_min -0.277
_refine_ls_abs_structure_details 'Flack (1983), 2433 Friedel pairs'
_refine_ls_abs_structure_Flack -0.04(2)
_refine_ls_extinction_method none
_refine_ls_goodness_of_fit_ref 1.031
_refine_ls_hydrogen_treatment constr
_refine_ls_matrix_type full
_refine_ls_number_parameters 484
_refine_ls_number_reflns 5985
_refine_ls_number_restraints 1
_refine_ls_restrained_S_all 1.031
_refine_ls_R_factor_all 0.0874
_refine_ls_R_factor_gt 0.0474
_refine_ls_shift/su_max 0.001
_refine_ls_shift/su_mean 0.000
_refine_ls_structure_factor_coef Fsqd
_refine_ls_weighting_details 'calc w=1/[\s^2^(Fo^2^)+(0.0362P)^2^+0.8634P] where P=(Fo^2^+2Fc^2^)/3'
_refine_ls_weighting_scheme calc
_refine_ls_wR_factor_gt 0.0996
_refine_ls_wR_factor_ref 0.1221
_reflns_number_gt 4025
_reflns_number_total 5985
_reflns_threshold_expression I>2sigma(I)
_cod_data_source_file ez2290.cif
_cod_data_source_block I
_cod_original_sg_symbol_H-M 'P 21'
_cod_database_code 2234975
_cod_database_fobs_code 2234975

loop_
_symmetry_equiv_pos_as_xyz
'x, y, z'
'-x, y+1/2, -z'

loop_
_atom_site_type_symbol
_atom_site_label
_atom_site_fract_x
_atom_site_fract_y
_atom_site_fract_z
_atom_site_U_iso_or_equiv
_atom_site_adp_type
_atom_site_calc_flag
_atom_site_refinement_flags
_atom_site_occupancy
_atom_site_symmetry_multiplicity
_atom_site_disorder_assembly
_atom_site_disorder_group
Co Co1 0.41695(6) 0.42870(5) 0.29066(6) 0.0488(2) Uani d . 1 1 . .
S S1 0.5628(2) 0.74028(15) 0.3384(2) 0.1067(8) Uani d . 1 1 . .
S S2 0.2556(2) 0.12627(16) 0.2389(3) 0.1262(9) Uani d . 1 1 . .
N N1 0.4685(4) 0.3954(3) 0.1232(4) 0.0513(12) Uani d . 1 1 . .
N N2 0.5961(4) 0.3757(3) 0.3506(4) 0.0532(12) Uani d . 1 1 A .
N N3 0.3800(4) 0.4617(3) 0.4615(4) 0.0532(12) Uani d . 1 1 . .
N N4 0.2373(4) 0.4792(3) 0.2233(4) 0.0497(11) Uani d . 1 1 . .
N N5 0.4864(4) 0.5617(4) 0.2819(4) 0.0579(12) Uani d . 1 1 . .
N N6 0.3460(4) 0.2991(4) 0.3050(4) 0.0549(12) Uani d . 1 1 . .
O O1 0.6918(3) 0.4031(3) -0.2104(3) 0.0649(11) Uani d . 1 1 . .
O O2 0.7291(4) 0.2603(3) -0.1435(4) 0.0874(14) Uani d . 1 1 . .
O O3 0.9606(5) 0.2026(6) 0.4967(6) 0.131(3) Uani d . 1 1 . .
O O4 1.0350(5) 0.3214(6) 0.4168(7) 0.168(3) Uani d . 1 1 . .
O O5 0.1750(4) 0.5513(4) 0.7882(4) 0.0924(15) Uani d . 1 1 . .
O O6 0.3614(4) 0.5993(4) 0.8411(4) 0.0932(16) Uani d . 1 1 . .
O O7 -0.1268(4) 0.6682(4) 0.1195(4) 0.0735(13) Uani d . 1 1 . .
O O8 -0.1984(4) 0.5241(4) 0.0914(5) 0.1110(19) Uani d . 1 1 . .
C C1 0.4928(5) 0.4607(4) 0.0515(5) 0.0521(14) Uani d . 1 1 . .
H H1 0.4649 0.5206 0.0620 0.063 Uiso calc R 1 1 . .
C C2 0.5579(4) 0.4448(4) -0.0386(4) 0.0516(14) Uani d . 1 1 . .
H H2 0.5724 0.4927 -0.0873 0.062 Uiso calc R 1 1 . .
C C3 0.6001(5) 0.3566(4) -0.0539(4) 0.0485(13) Uani d . 1 1 . .
C C4 0.5708(5) 0.2873(4) 0.0171(5) 0.0566(15) Uani d . 1 1 . .
H H4 0.5942 0.2262 0.0064 0.068 Uiso calc R 1 1 . .
C C5 0.5065(5) 0.3098(4) 0.1042(5) 0.0558(14) Uani d . 1 1 . .
H H5 0.4885 0.2625 0.1525 0.067 Uiso calc R 1 1 . .
C C6 0.6784(5) 0.3337(5) -0.1399(5) 0.0598(15) Uani d . 1 1 . .
C C7 0.7686(6) 0.3856(5) -0.2978(6) 0.086(2) Uani d . 1 1 . .
H H7A 0.7466 0.4275 -0.3600 0.103 Uiso calc R 1 1 . .
H H7B 0.7561 0.3225 -0.3250 0.103 Uiso calc R 1 1 . .
C C8 0.8956(7) 0.3986(6) -0.2577(7) 0.117(3) Uani d . 1 1 . .
H H8A 0.9081 0.4608 -0.2296 0.176 Uiso calc R 1 1 . .
H H8B 0.9431 0.3887 -0.3183 0.176 Uiso calc R 1 1 . .
H H8C 0.9188 0.3549 -0.1989 0.176 Uiso calc R 1 1 . .
C C9 0.6916(5) 0.4149(5) 0.3136(5) 0.0694(17) Uani d . 1 1 . .
H H9 0.6804 0.4659 0.2660 0.083 Uiso calc R 1 1 . .
C C10 0.8057(6) 0.3830(5) 0.3430(6) 0.084(2) Uani d . 1 1 A .
H H10 0.8707 0.4133 0.3174 0.101 Uiso calc R 1 1 . .
C C11 0.8235(5) 0.3071(5) 0.4097(6) 0.0703(18) Uani d . 1 1 . .
C C12 0.7267(6) 0.2636(5) 0.4472(5) 0.0688(17) Uani d . 1 1 A .
H H12 0.7365 0.2110 0.4924 0.083 Uiso calc R 1 1 . .
C C13 0.6137(5) 0.3007(5) 0.4153(5) 0.0607(15) Uani d . 1 1 . .
H H13 0.5474 0.2719 0.4403 0.073 Uiso calc R 1 1 A .
C C14 0.9529(8) 0.2781(8) 0.4441(8) 0.101(3) Uani d . 1 1 A .
C C15 1.087(2) 0.186(2) 0.546(3) 0.130(9) Uani d P 0.70(6) 1 A 1
H H15A 1.0961 0.1992 0.6258 0.157 Uiso calc PR 0.70(6) 1 A 1
H H15B 1.1421 0.2239 0.5099 0.157 Uiso calc PR 0.70(6) 1 A 1
C C16 1.108(3) 0.084(3) 0.526(3) 0.166(12) Uani d P 0.70(6) 1 A 1
H H16A 1.0604 0.0470 0.5706 0.249 Uiso calc PR 0.70(6) 1 A 1
H H16B 1.1914 0.0697 0.5454 0.249 Uiso calc PR 0.70(6) 1 A 1
H H16C 1.0861 0.0699 0.4480 0.249 Uiso calc PR 0.70(6) 1 A 1
C C15' 1.056(5) 0.136(5) 0.483(7) 0.12(2) Uani d P 0.30(6) 1 A 2
H H15C 1.0854 0.1455 0.4109 0.149 Uiso calc PR 0.30(6) 1 A 2
H H15D 1.0256 0.0733 0.4857 0.149 Uiso calc PR 0.30(6) 1 A 2
C C16' 1.158(6) 0.150(5) 0.576(5) 0.14(2) Uani d P 0.30(6) 1 A 2
H H16D 1.1395 0.2019 0.6219 0.212 Uiso calc PR 0.30(6) 1 A 2
H H16E 1.2308 0.1628 0.5440 0.212 Uiso calc PR 0.30(6) 1 A 2
H H16F 1.1674 0.0951 0.6211 0.212 Uiso calc PR 0.30(6) 1 A 2
C C17 0.2728(5) 0.4426(5) 0.4944(4) 0.0608(15) Uani d . 1 1 . .
H H17 0.2186 0.4074 0.4476 0.073 Uiso calc R 1 1 . .
C C18 0.2393(5) 0.4734(4) 0.5958(5) 0.0634(17) Uani d . 1 1 . .
H H18 0.1632 0.4607 0.6157 0.076 Uiso calc R 1 1 . .
C C19 0.3204(5) 0.5229(4) 0.6662(4) 0.0590(15) Uani d . 1 1 . .
C C20 0.4324(5) 0.5384(4) 0.6346(5) 0.0609(16) Uani d . 1 1 . .
H H20 0.4902 0.5694 0.6824 0.073 Uiso calc R 1 1 . .
C C21 0.4582(5) 0.5081(4) 0.5332(5) 0.0605(16) Uani d . 1 1 . .
H H21 0.5341 0.5202 0.5125 0.073 Uiso calc R 1 1 . .
C C22 0.2895(6) 0.5621(5) 0.7750(5) 0.0677(16) Uani d . 1 1 . .
C C23 0.1327(8) 0.5898(6) 0.8912(6) 0.101(3) Uani d . 1 1 . .
H H23A 0.0654 0.5533 0.9108 0.121 Uiso calc R 1 1 . .
H H23B 0.1965 0.5855 0.9525 0.121 Uiso calc R 1 1 . .
C C24 0.0957(9) 0.6875(8) 0.8753(7) 0.121(3) Uani d . 1 1 . .
H H24A 0.1641 0.7247 0.8629 0.182 Uiso calc R 1 1 . .
H H24B 0.0629 0.7093 0.9410 0.182 Uiso calc R 1 1 . .
H H24C 0.0361 0.6923 0.8118 0.182 Uiso calc R 1 1 . .
C C25 0.1515(5) 0.4226(5) 0.1774(4) 0.0635(14) Uani d . 1 1 . .
H H25 0.1700 0.3600 0.1699 0.076 Uiso calc R 1 1 . .
C C26 0.0371(5) 0.4514(4) 0.1404(5) 0.0652(17) Uani d . 1 1 . .
H H26 -0.0193 0.4093 0.1078 0.078 Uiso calc R 1 1 . .
C C27 0.0068(5) 0.5447(4) 0.1526(5) 0.0515(14) Uani d . 1 1 . .
C C28 0.0947(5) 0.6025(4) 0.1971(5) 0.0624(16) Uani d . 1 1 . .
H H28 0.0793 0.6657 0.2042 0.075 Uiso calc R 1 1 . .
C C29 0.2082(5) 0.5672(4) 0.2323(5) 0.0607(15) Uani d . 1 1 . .
H H29 0.2666 0.6082 0.2638 0.073 Uiso calc R 1 1 . .
C C30 -0.1169(6) 0.5775(6) 0.1176(5) 0.0671(18) Uani d . 1 1 . .
C C31 -0.2449(6) 0.7085(6) 0.0900(6) 0.087(2) Uani d . 1 1 . .
H H31A -0.3019 0.6828 0.1366 0.104 Uiso calc R 1 1 . .
H H31B -0.2731 0.6957 0.0122 0.104 Uiso calc R 1 1 . .
C C32 -0.2313(6) 0.8104(6) 0.1087(7) 0.105(3) Uani d . 1 1 . .
H H32A -0.2091 0.8222 0.1869 0.157 Uiso calc R 1 1 . .
H H32B -0.3059 0.8409 0.0849 0.157 Uiso calc R 1 1 . .
H H32C -0.1701 0.8339 0.0665 0.157 Uiso calc R 1 1 . .
C C33 0.5190(5) 0.6359(5) 0.3058(5) 0.0550(14) Uani d . 1 1 . .
C C34 0.3064(5) 0.2267(5) 0.2801(5) 0.0580(16) Uani d . 1 1 . .

loop_
_atom_site_aniso_label
_atom_site_aniso_U_11
_atom_site_aniso_U_22
_atom_site_aniso_U_33
_atom_site_aniso_U_12
_atom_site_aniso_U_13
_atom_site_aniso_U_23
Co1 0.0440(4) 0.0428(4) 0.0603(4) -0.0030(4) 0.0096(3) -0.0021(4)
S1 0.1289(18) 0.0693(14) 0.1272(18) -0.0407(13) 0.0373(14) -0.0361(13)
S2 0.1069(17) 0.0605(13) 0.208(3) -0.0263(13) 0.0041(17) -0.0220(16)
N1 0.048(3) 0.046(3) 0.061(3) 0.002(2) 0.009(2) -0.001(2)
N2 0.046(3) 0.050(3) 0.064(3) -0.005(2) 0.010(2) 0.001(2)
N3 0.047(3) 0.051(3) 0.062(3) -0.006(2) 0.005(2) -0.004(2)
N4 0.049(3) 0.040(3) 0.061(3) -0.001(2) 0.010(2) -0.002(2)
N5 0.055(3) 0.047(3) 0.073(3) -0.007(3) 0.013(2) 0.000(3)
N6 0.051(3) 0.048(3) 0.066(3) 0.000(3) 0.007(2) -0.001(3)
O1 0.078(3) 0.057(3) 0.064(2) 0.005(2) 0.0280(19) -0.001(2)
O2 0.108(4) 0.062(3) 0.100(4) 0.026(3) 0.045(3) 0.006(3)
O3 0.081(4) 0.138(6) 0.169(7) 0.042(4) -0.005(4) 0.028(5)
O4 0.060(4) 0.196(8) 0.246(8) -0.006(4) 0.006(4) 0.077(7)
O5 0.097(4) 0.118(4) 0.068(3) -0.019(3) 0.031(3) -0.024(3)
O6 0.096(4) 0.101(4) 0.080(3) 0.010(3) -0.002(3) -0.036(3)
O7 0.048(3) 0.072(3) 0.099(4) 0.014(2) 0.001(2) 0.007(3)
O8 0.059(3) 0.106(4) 0.160(5) -0.019(3) -0.022(3) 0.014(4)
C1 0.054(3) 0.038(3) 0.063(4) 0.006(3) 0.002(3) 0.004(3)
C2 0.054(3) 0.049(4) 0.052(3) 0.006(3) 0.007(2) 0.001(3)
C3 0.052(3) 0.044(3) 0.050(3) 0.007(3) 0.007(3) -0.001(3)
C4 0.066(4) 0.040(3) 0.065(4) 0.008(3) 0.015(3) -0.003(3)
C5 0.060(3) 0.046(4) 0.064(4) 0.001(3) 0.013(3) 0.005(3)
C6 0.065(4) 0.049(4) 0.067(4) 0.011(3) 0.014(3) -0.005(3)
C7 0.102(5) 0.084(5) 0.080(4) 0.003(4) 0.041(4) -0.006(4)
C8 0.095(6) 0.111(8) 0.157(7) 0.007(5) 0.062(5) 0.001(6)
C9 0.048(3) 0.074(5) 0.089(4) -0.004(4) 0.015(3) 0.010(4)
C10 0.052(4) 0.087(5) 0.115(6) -0.003(4) 0.015(4) 0.012(5)
C11 0.044(4) 0.080(5) 0.086(5) 0.008(4) 0.003(3) -0.011(4)
C12 0.067(4) 0.063(4) 0.075(4) 0.005(3) 0.000(3) 0.002(3)
C13 0.051(4) 0.060(4) 0.072(4) -0.007(3) 0.011(3) -0.004(3)
C14 0.068(6) 0.110(8) 0.125(7) 0.014(5) 0.012(5) 0.027(6)
C15 0.084(13) 0.14(2) 0.160(19) 0.025(14) -0.019(14) 0.007(16)
C16 0.118(19) 0.15(3) 0.22(2) 0.044(18) -0.020(18) 0.01(2)
C15' 0.09(3) 0.13(5) 0.15(4) 0.03(3) -0.01(3) 0.01(4)
C16' 0.10(4) 0.13(5) 0.18(4) 0.01(3) -0.04(3) 0.03(4)
C17 0.056(3) 0.068(4) 0.059(3) -0.016(3) 0.005(2) -0.011(3)
C18 0.060(4) 0.076(5) 0.056(4) -0.013(3) 0.015(3) -0.008(3)
C19 0.067(4) 0.058(4) 0.051(3) 0.001(3) 0.005(3) -0.007(3)
C20 0.056(4) 0.066(4) 0.058(4) -0.009(3) -0.004(3) -0.010(3)
C21 0.051(3) 0.068(4) 0.062(4) -0.007(3) 0.006(3) -0.006(3)
C22 0.077(5) 0.064(4) 0.061(4) 0.000(4) 0.004(4) -0.009(3)
C23 0.113(6) 0.119(7) 0.078(5) -0.014(6) 0.038(5) -0.018(5)
C24 0.136(9) 0.137(9) 0.092(7) 0.025(7) 0.018(6) -0.016(6)
C25 0.060(3) 0.049(3) 0.079(4) -0.001(4) -0.005(3) -0.004(4)
C26 0.060(4) 0.057(5) 0.075(4) -0.014(3) -0.011(3) -0.003(3)
C27 0.043(3) 0.053(4) 0.060(3) -0.001(3) 0.009(3) 0.009(3)
C28 0.046(3) 0.049(4) 0.091(4) -0.001(3) 0.006(3) 0.004(3)
C29 0.048(3) 0.049(4) 0.085(4) -0.006(3) 0.005(3) 0.001(3)
C30 0.049(4) 0.073(5) 0.077(4) -0.002(4) -0.002(3) 0.011(4)
C31 0.060(4) 0.101(7) 0.096(5) 0.022(4) -0.005(4) 0.000(5)
C32 0.071(5) 0.107(7) 0.132(7) 0.024(5) -0.005(4) 0.012(6)
C33 0.052(3) 0.052(4) 0.063(4) -0.006(3) 0.016(3) 0.000(3)
C34 0.046(3) 0.052(4) 0.078(4) 0.000(3) 0.014(3) 0.009(3)

loop_
_atom_type_symbol
_atom_type_description
_atom_type_scat_dispersion_real
_atom_type_scat_dispersion_imag
_atom_type_scat_source
C C 0.0033 0.0016 'International Tables Vol C Tables 4.2.6.8 and 6.1.1.4'
H H 0.0000 0.0000 'International Tables Vol C Tables 4.2.6.8 and 6.1.1.4'
N N 0.0061 0.0033 'International Tables Vol C Tables 4.2.6.8 and 6.1.1.4'
O O 0.0106 0.0060 'International Tables Vol C Tables 4.2.6.8 and 6.1.1.4'
S S 0.1246 0.1234 'International Tables Vol C Tables 4.2.6.8 and 6.1.1.4'
Co Co 0.3494 0.9721 'International Tables Vol C Tables 4.2.6.8 and 6.1.1.4'

loop_
_geom_angle_atom_site_label_1
_geom_angle_atom_site_label_2
_geom_angle_atom_site_label_3
_geom_angle
N6 Co1 N5 177.8(2)
N6 Co1 N3 90.12(17)
N5 Co1 N3 87.69(17)
N6 Co1 N2 90.37(18)
N5 Co1 N2 90.09(18)
N3 Co1 N2 91.72(16)
N6 Co1 N1 91.34(17)
N5 Co1 N1 90.87(18)
N3 Co1 N1 175.75(16)
N2 Co1 N1 84.29(16)
N6 Co1 N4 89.01(17)
N5 Co1 N4 90.62(18)
N3 Co1 N4 90.65(16)
N2 Co1 N4 177.55(18)
N1 Co1 N4 93.36(16)
C1 N1 C5 116.8(5)
C1 N1 Co1 122.3(4)
C5 N1 Co1 118.6(4)
C13 N2 C9 117.7(5)
C13 N2 Co1 123.0(4)
C9 N2 Co1 119.0(4)
C17 N3 C21 117.4(5)
C17 N3 Co1 120.3(3)
C21 N3 Co1 122.1(4)
C29 N4 C25 116.6(5)
C29 N4 Co1 120.8(4)
C25 N4 Co1 122.5(4)
C33 N5 Co1 162.0(5)
C34 N6 Co1 160.2(5)
C6 O1 C7 116.8(5)
C14 O3 C15' 121(2)
C14 O3 C15 110.5(13)
C15' O3 C15 42(2)
C22 O5 C23 117.6(5)
C30 O7 C31 118.0(6)
N1 C1 C2 123.8(5)
N1 C1 H1 118.1
C2 C1 H1 118.1
C3 C2 C1 118.3(5)
C3 C2 H2 120.8
C1 C2 H2 120.8
C2 C3 C4 118.4(5)
C2 C3 C6 123.0(5)
C4 C3 C6 118.6(5)
C3 C4 C5 119.0(5)
C3 C4 H4 120.5
C5 C4 H4 120.5
N1 C5 C4 123.6(5)
N1 C5 H5 118.2
C4 C5 H5 118.2
O2 C6 O1 123.3(5)
O2 C6 C3 123.1(6)
O1 C6 C3 113.6(5)
O1 C7 C8 112.0(6)
O1 C7 H7A 109.2
C8 C7 H7A 109.2
O1 C7 H7B 109.2
C8 C7 H7B 109.2
H7A C7 H7B 107.9
C7 C8 H8A 109.5
C7 C8 H8B 109.5
H8A C8 H8B 109.5
C7 C8 H8C 109.5
H8A C8 H8C 109.5
H8B C8 H8C 109.5
N2 C9 C10 122.5(6)
N2 C9 H9 118.8
C10 C9 H9 118.8
C11 C10 C9 119.6(6)
C11 C10 H10 120.2
C9 C10 H10 120.2
C10 C11 C12 119.5(6)
C10 C11 C14 117.0(7)
C12 C11 C14 123.5(7)
C11 C12 C13 117.7(6)
C11 C12 H12 121.1
C13 C12 H12 121.1
N2 C13 C12 123.0(6)
N2 C13 H13 118.5
C12 C13 H13 118.5
O4 C14 O3 125.6(9)
O4 C14 C11 121.8(9)
O3 C14 C11 112.5(8)
O3 C15 C16 105(3)
O3 C15 H15A 110.8
C16 C15 H15A 110.8
O3 C15 H15B 110.8
C16 C15 H15B 110.8
H15A C15 H15B 108.9
O3 C15' C16' 109(8)
O3 C15' H15C 109.8
C16' C15' H15C 109.8
O3 C15' H15D 109.8
C16' C15' H15D 109.8
H15C C15' H15D 108.2
C15' C16' H16D 109.5
C15' C16' H16E 109.5
H16D C16' H16E 109.5
C15' C16' H16F 109.5
H16D C16' H16F 109.5
H16E C16' H16F 109.5
N3 C17 C18 122.4(5)
N3 C17 H17 118.8
C18 C17 H17 118.8
C19 C18 C17 118.8(5)
C19 C18 H18 120.6
C17 C18 H18 120.6
C20 C19 C18 118.6(5)
C20 C19 C22 119.3(5)
C18 C19 C22 122.1(6)
C21 C20 C19 119.5(5)
C21 C20 H20 120.3
C19 C20 H20 120.3
N3 C21 C20 123.2(5)
N3 C21 H21 118.4
C20 C21 H21 118.4
O6 C22 O5 124.5(6)
O6 C22 C19 123.0(6)
O5 C22 C19 112.5(6)
C24 C23 O5 111.1(7)
C24 C23 H23A 109.4
O5 C23 H23A 109.4
C24 C23 H23B 109.4
O5 C23 H23B 109.4
H23A C23 H23B 108.0
C23 C24 H24A 109.5
C23 C24 H24B 109.5
H24A C24 H24B 109.5
C23 C24 H24C 109.5
H24A C24 H24C 109.5
H24B C24 H24C 109.5
N4 C25 C26 123.7(6)
N4 C25 H25 118.2
C26 C25 H25 118.2
C25 C26 C27 119.1(5)
C25 C26 H26 120.5
C27 C26 H26 120.5
C28 C27 C26 117.2(5)
C28 C27 C30 122.3(6)
C26 C27 C30 120.5(6)
C27 C28 C29 119.8(6)
C27 C28 H28 120.1
C29 C28 H28 120.1
N4 C29 C28 123.6(6)
N4 C29 H29 118.2
C28 C29 H29 118.2
O8 C30 O7 125.1(6)
O8 C30 C27 121.9(7)
O7 C30 C27 113.0(6)
O7 C31 C32 106.3(6)
O7 C31 H31A 110.5
C32 C31 H31A 110.5
O7 C31 H31B 110.5
C32 C31 H31B 110.5
H31A C31 H31B 108.7
C31 C32 H32A 109.5
C31 C32 H32B 109.5
H32A C32 H32B 109.5
C31 C32 H32C 109.5
H32A C32 H32C 109.5
H32B C32 H32C 109.5
N5 C33 S1 179.1(6)
N6 C34 S2 176.5(6)

loop_
_geom_bond_atom_site_label_1
_geom_bond_atom_site_label_2
_geom_bond_distance
Co1 N6 2.041(5)
Co1 N5 2.071(5)
Co1 N3 2.192(4)
Co1 N2 2.194(5)
Co1 N1 2.208(4)
Co1 N4 2.209(4)
S1 C33 1.614(7)
S2 C34 1.610(7)
N1 C1 1.322(6)
N1 C5 1.331(6)
N2 C13 1.330(7)
N2 C9 1.331(7)
N3 C17 1.336(6)
N3 C21 1.338(6)
N4 C29 1.314(7)
N4 C25 1.333(7)
N5 C33 1.153(7)
N6 C34 1.157(7)
O1 C6 1.329(7)
O1 C7 1.454(7)
O2 C6 1.201(7)
O3 C14 1.254(10)
O3 C15' 1.46(6)
O3 C15 1.49(3)
O4 C14 1.188(9)
O5 C22 1.321(7)
O5 C23 1.482(8)
O6 C22 1.193(7)
O7 C30 1.308(8)
O7 C31 1.453(7)
O8 C30 1.209(8)
C1 C2 1.391(7)
C1 H1 0.9300
C2 C3 1.373(7)
C2 H2 0.9300
C3 C4 1.375(7)
C3 C6 1.467(7)
C4 C5 1.375(7)
C4 H4 0.9300
C5 H5 0.9300
C7 C8 1.464(9)
C7 H7A 0.9700
C7 H7B 0.9700
C8 H8A 0.9600
C8 H8B 0.9600
C8 H8C 0.9600
C9 C10 1.369(8)
C9 H9 0.9300
C10 C11 1.356(9)
C10 H10 0.9300
C11 C12 1.372(8)
C11 C14 1.523(10)
C12 C13 1.390(8)
C12 H12 0.9300
C13 H13 0.9300
C15 C16 1.51(7)
C15 H15A 0.9700
C15 H15B 0.9700
C16 H16A 0.9600
C16 H16B 0.9600
C16 H16C 0.9600
C15' C16' 1.52(14)
C15' H15C 0.9700
C15' H15D 0.9700
C16' H16D 0.9600
C16' H16E 0.9600
C16' H16F 0.9600
C17 C18 1.387(7)
C17 H17 0.9300
C18 C19 1.370(8)
C18 H18 0.9300
C19 C20 1.370(8)
C19 C22 1.500(8)
C20 C21 1.356(7)
C20 H20 0.9300
C21 H21 0.9300
C23 C24 1.471(12)
C23 H23A 0.9700
C23 H23B 0.9700
C24 H24A 0.9600
C24 H24B 0.9600
C24 H24C 0.9600
C25 C26 1.374(7)
C25 H25 0.9300
C26 C27 1.395(8)
C26 H26 0.9300
C27 C28 1.353(7)
C27 C30 1.482(8)
C28 C29 1.392(8)
C28 H28 0.9300
C29 H29 0.9300
C31 C32 1.488(10)
C31 H31A 0.9700
C31 H31B 0.9700
C32 H32A 0.9600
C32 H32B 0.9600
C32 H32C 0.9600

loop_
_geom_torsion_atom_site_label_1
_geom_torsion_atom_site_label_2
_geom_torsion_atom_site_label_3
_geom_torsion_atom_site_label_4
_geom_torsion
N6 Co1 N1 C1 161.4(4)
N5 Co1 N1 C1 -18.4(4)
N3 Co1 N1 C1 -89(3)
N2 Co1 N1 C1 -108.4(4)
N4 Co1 N1 C1 72.3(4)
N6 Co1 N1 C5 -36.5(4)
N5 Co1 N1 C5 143.8(4)
N3 Co1 N1 C5 74(3)
N2 Co1 N1 C5 53.7(4)
N4 Co1 N1 C5 -125.6(4)
N6 Co1 N2 C13 -25.3(5)
N5 Co1 N2 C13 152.5(5)
N3 Co1 N2 C13 64.8(5)
N1 Co1 N2 C13 -116.7(5)
N4 Co1 N2 C13 -101(5)
N6 Co1 N2 C9 148.8(4)
N5 Co1 N2 C9 -33.4(5)
N3 Co1 N2 C9 -121.1(4)
N1 Co1 N2 C9 57.5(4)
N4 Co1 N2 C9 73(5)
N6 Co1 N3 C17 -47.3(4)
N5 Co1 N3 C17 132.3(4)
N2 Co1 N3 C17 -137.7(4)
N1 Co1 N3 C17 -157(2)
N4 Co1 N3 C17 41.7(4)
N6 Co1 N3 C21 138.5(4)
N5 Co1 N3 C21 -41.9(4)
N2 Co1 N3 C21 48.1(4)
N1 Co1 N3 C21 28(3)
N4 Co1 N3 C21 -132.5(4)
N6 Co1 N4 C29 154.9(4)
N5 Co1 N4 C29 -22.9(4)
N3 Co1 N4 C29 64.8(4)
N2 Co1 N4 C29 -130(4)
N1 Co1 N4 C29 -113.8(4)
N6 Co1 N4 C25 -21.5(4)
N5 Co1 N4 C25 160.7(4)
N3 Co1 N4 C25 -111.6(4)
N2 Co1 N4 C25 54(5)
N1 Co1 N4 C25 69.8(4)
N6 Co1 N5 C33 15(6)
N3 Co1 N5 C33 4.7(15)
N2 Co1 N5 C33 -87.1(15)
N1 Co1 N5 C33 -171.3(15)
N4 Co1 N5 C33 95.3(15)
N5 Co1 N6 C34 155(5)
N3 Co1 N6 C34 165.0(14)
N2 Co1 N6 C34 -103.3(14)
N1 Co1 N6 C34 -19.0(14)
N4 Co1 N6 C34 74.3(14)
C5 N1 C1 C2 -2.0(8)
Co1 N1 C1 C2 160.5(4)
N1 C1 C2 C3 -0.5(8)
C1 C2 C3 C4 3.3(8)
C1 C2 C3 C6 -174.5(5)
C2 C3 C4 C5 -3.7(8)
C6 C3 C4 C5 174.3(5)
C1 N1 C5 C4 1.6(8)
Co1 N1 C5 C4 -161.5(4)
C3 C4 C5 N1 1.2(9)
C7 O1 C6 O2 2.4(9)
C7 O1 C6 C3 179.7(5)
C2 C3 C6 O2 169.1(6)
C4 C3 C6 O2 -8.7(9)
C2 C3 C6 O1 -8.2(8)
C4 C3 C6 O1 174.0(5)
C6 O1 C7 C8 -82.6(7)
C13 N2 C9 C10 -2.5(9)
Co1 N2 C9 C10 -176.9(5)
N2 C9 C10 C11 2.0(10)
C9 C10 C11 C12 -0.3(11)
C9 C10 C11 C14 -177.0(7)
C10 C11 C12 C13 -0.7(10)
C14 C11 C12 C13 175.8(6)
C9 N2 C13 C12 1.4(9)
Co1 N2 C13 C12 175.6(4)
C11 C12 C13 N2 0.1(9)
C15' O3 C14 O4 -32(4)
C15 O3 C14 O4 14(2)
C15' O3 C14 C11 144(4)
C15 O3 C14 C11 -169.8(15)
C10 C11 C14 O4 2.2(13)
C12 C11 C14 O4 -174.3(9)
C10 C11 C14 O3 -173.7(8)
C12 C11 C14 O3 9.7(12)
C14 O3 C15 C16 -137.8(17)
C15' O3 C15 C16 -24(3)
C14 O3 C15' C16' 96(4)
C15 O3 C15' C16' 9(3)
C21 N3 C17 C18 3.6(9)
Co1 N3 C17 C18 -170.9(5)
N3 C17 C18 C19 -1.9(9)
C17 C18 C19 C20 -1.4(9)
C17 C18 C19 C22 177.4(6)
C18 C19 C20 C21 2.9(9)
C22 C19 C20 C21 -175.9(6)
C17 N3 C21 C20 -2.0(9)
Co1 N3 C21 C20 172.4(5)
C19 C20 C21 N3 -1.2(9)
C23 O5 C22 O6 1.3(11)
C23 O5 C22 C19 -178.2(6)
C20 C19 C22 O6 -7.1(10)
C18 C19 C22 O6 174.2(7)
C20 C19 C22 O5 172.5(6)
C18 C19 C22 O5 -6.2(9)
C22 O5 C23 C24 87.8(9)
C29 N4 C25 C26 -0.2(8)
Co1 N4 C25 C26 176.4(4)
N4 C25 C26 C27 -1.1(9)
C25 C26 C27 C28 2.3(8)
C25 C26 C27 C30 -177.7(5)
C26 C27 C28 C29 -2.4(8)
C30 C27 C28 C29 177.7(5)
C25 N4 C29 C28 0.2(8)
Co1 N4 C29 C28 -176.4(4)
C27 C28 C29 N4 1.1(9)
C31 O7 C30 O8 1.2(10)
C31 O7 C30 C27 -178.2(5)
C28 C27 C30 O8 -170.3(6)
C26 C27 C30 O8 9.7(9)
C28 C27 C30 O7 9.1(8)
C26 C27 C30 O7 -170.9(5)
C30 O7 C31 C32 175.2(6)
Co1 N5 C33 S1 -10E1(4)
Co1 N6 C34 S2 27(11)
